data_7243384
loop_
_publ_author_name
'Richardson, Jonathan G.'
'Broadhurst, Edward T.'
'Benjamin, Helen'
'Morrison, Carole A.'
'Moggach, Stephen A.'
'Robertson, Neil'

_publ_section_title
;
 Evaluating the crystalline orbital hierarchy and high-pressure
 structure--property response of an extended-ligand platinum(ii)
 bis(1,2-dioximato) complex
;
_journal_issue 36
_journal_name_full CrystEngComm
_journal_page_first 6359
_journal_page_last 6364
_journal_paper_doi 10.1039/D1CE00892G
_journal_volume 23
_journal_year 2021
_chemical_absolute_configuration ad
_chemical_formula_moiety 'C28 H42 N4 O4 Pt1'
_chemical_formula_sum 'C28 H42 N4 O4 Pt'
_chemical_formula_weight 693.76
_space_group_IT_number 33
_space_group_name_Hall 'P 2c -2n'
_space_group_name_H-M_alt 'P n a 21'
_symmetry_cell_setting orthorhombic
_symmetry_space_group_name_H-M 'P n a 21'
_atom_sites_solution_hydrogens difmap
_atom_sites_solution_primary other
_audit_creation_date 2021-06-30
_audit_creation_method CRYSTALS_ver_14.61_build_6999
_audit_update_record
;
2021-06-30 deposited with the CCDC.	2021-08-05 downloaded from the CCDC.
;
_cell_angle_alpha 90
_cell_angle_beta 90
_cell_angle_gamma 90
_cell_formula_units_Z 4
_cell_length_a 20.6020(17)
_cell_length_b 4.84310(10)
_cell_length_c 27.9031(7)
_cell_measurement_reflns_used 2750
_cell_measurement_temperature 293
_cell_measurement_theta_max 23
_cell_measurement_theta_min 4
_cell_volume 2784.1(2)
_computing_cell_refinement 'Apex2 (Bruker AXS, 2006)'
_computing_data_collection 'Apex2 (Bruker AXS, 2006)'
_computing_data_reduction 'Apex2 (Bruker AXS, 2006)'
_computing_molecular_graphics 'CAMERON (Watkin et al., 1996)'
_computing_publication_material 'CRYSTALS (Betteridge et al., 2003)'
_computing_structure_refinement 'CRYSTALS (Betteridge et al., 2003)'
_computing_structure_solution 'Superflip (Palatinus & Chapuis, 2007)'
_diffrn_ambient_pressure 140000
_diffrn_ambient_temperature 293
_diffrn_measured_fraction_theta_full 0.523
_diffrn_measured_fraction_theta_max 0.506
_diffrn_measurement_device Area
_diffrn_measurement_device_type 'Bruker Kappa Apex2'
_diffrn_measurement_method \w
_diffrn_radiation_monochromator graphite
_diffrn_radiation_type 'Mo K\a'
_diffrn_radiation_wavelength 0.71073
_diffrn_reflns_av_R_equivalents 0.068
_diffrn_reflns_av_unetI/netI 0.099
_diffrn_reflns_limit_h_max 10
_diffrn_reflns_limit_h_min -10
_diffrn_reflns_limit_k_max 5
_diffrn_reflns_limit_k_min -5
_diffrn_reflns_limit_l_max 31
_diffrn_reflns_limit_l_min -31
_diffrn_reflns_number 8690
_diffrn_reflns_theta_full 17.470
_diffrn_reflns_theta_max 23.293
_diffrn_reflns_theta_min 3.527
_diffrn_standards_number 0
_exptl_absorpt_coefficient_mu 5.080
_exptl_absorpt_correction_T_max 0.60
_exptl_absorpt_correction_T_min 0.36
_exptl_absorpt_correction_type multi-scan
_exptl_absorpt_process_details 'SADABS (Siemens, 1996)'
_exptl_crystal_colour black
_exptl_crystal_density_diffrn 1.655
_exptl_crystal_density_meas ?
_exptl_crystal_density_method 'not measured'
_exptl_crystal_description block
_exptl_crystal_F_000 1392
_exptl_crystal_size_max 0.200
_exptl_crystal_size_mid 0.200
_exptl_crystal_size_min 0.100
_refine_diff_density_max 1.62
_refine_diff_density_min -1.20
_refine_ls_abs_structure_details
; 
 Parsons, Flack & Wagner (2013), 
 577 Friedel Pairs 
;
_refine_ls_abs_structure_Flack 0.455(15)
_refine_ls_extinction_method None
_refine_ls_goodness_of_fit_ref 1.1217
_refine_ls_hydrogen_treatment constr
_refine_ls_matrix_type full
_refine_ls_number_parameters 145
_refine_ls_number_reflns 1309
_refine_ls_number_restraints 161
_refine_ls_R_factor_all 0.0603
_refine_ls_R_factor_gt 0.0603
_refine_ls_shift/su_max 0.0020828
_refine_ls_shift/su_mean 0.0005022
_refine_ls_structure_factor_coef F
_refine_ls_weighting_details
;
 Method= Modified Sheldrick 
 w=1/[\s^2^(F) + ( 0.00P)^2^ + 0.53P] 
 ,where P=(max(Fo,0) + 2Fc)/3 
;
_refine_ls_weighting_scheme calc
_refine_ls_wR_factor_all 0.0932
_refine_ls_wR_factor_gt 0.0932
_refine_ls_wR_factor_ref 0.0932
_reflns_limit_h_max 10
_reflns_limit_h_min 0
_reflns_limit_k_max 5
_reflns_limit_k_min 0
_reflns_limit_l_max 30
_reflns_limit_l_min -30
_reflns_number_gt 1309
_reflns_number_total 1963
_reflns_threshold_expression I>2.0\s(I)
_oxford_diffrn_Wilson_B_factor 2.68
_oxford_diffrn_Wilson_scale 188.06
_oxford_refine_ls_r_factor_ref 0.0603
_oxford_refine_ls_scale 0.0794(2)
_oxford_reflns_number_all 1309
_cod_data_source_file d1ce00892g2.cif
_cod_data_source_block PtBQD_014GPa
_cod_depositor_comments
;
The following automatic conversions were performed:

data item '_exptl_crystal_density_meas' value 'not measured' was
changed to '?' -- the value is perceived as not measured.

Automatic conversion script
Id: cif_fix_values 7556 2019-12-06 15:28:31Z antanas 

 Adding full bibliography for 7243381--7243384.cif.
;
_cod_original_sg_symbol_H-M 'P n a 21 '
_cod_original_formula_sum 'C28 H42 N4 O4 Pt1'
_cod_database_code 7243384
_oxford_refine_reflns_threshold_expression_ref I>2.0\s(I)
_oxford_hooft_y 0.46(2)
_oxford_bijvoet_difference 0.455(15)
_oxford_refined_flack_x 0.48(6)

loop_
_symmetry_equiv_pos_as_xyz
x,y,z
-x+1/2,y+1/2,z+1/2
x+1/2,-y+1/2,z
-x,-y,z+1/2

loop_
_atom_site_label
_atom_site_type_symbol
_atom_site_fract_x
_atom_site_fract_y
_atom_site_fract_z
_atom_site_U_iso_or_equiv
_atom_site_occupancy
_atom_site_adp_type
_atom_site_refinement_flags_posn
_atom_site_refinement_flags_adp
_atom_site_refinement_flags_occupancy
_atom_site_disorder_assembly
_atom_site_disorder_group
_atom_site_attached_hydrogens
Pt1 Pt 0.3738 0.5187 0.6567 0.0592 1.0000 Uani . . . . . .
C1 C 0.2793(11) 0.153(5) 0.6898(8) 0.042(2) 1.0000 Uiso D U . . . .
C2 C 0.3349(11) 0.097(5) 0.7201(8) 0.042(2) 1.0000 Uiso D U . . . .
C3 C 0.3301(11) -0.100(5) 0.7581(7) 0.042(2) 1.0000 Uiso D U . . . .
C4 C 0.2734(12) -0.240(5) 0.7662(8) 0.042(2) 1.0000 Uiso D U . . . .
C5 C 0.2170(11) -0.189(4) 0.7355(7) 0.042(2) 1.0000 Uiso D U . . . .
C6 C 0.2195(11) 0.006(4) 0.6991(7) 0.042(2) 1.0000 Uiso D U . . . .
C7 C 0.1550(11) -0.337(4) 0.7430(7) 0.043(3) 1.0000 Uiso D U . . . .
C8 C 0.1108(15) -0.200(5) 0.7794(10) 0.044(3) 1.0000 Uiso D U . . . .
C9 C 0.0543(16) -0.375(5) 0.7926(10) 0.045(3) 1.0000 Uiso D U . . . .
C10 C 0.0064(16) -0.228(6) 0.8238(11) 0.046(3) 1.0000 Uiso D U . . . .
C11 C 0.2682(13) -0.439(6) 0.8071(8) 0.043(3) 1.0000 Uiso D U . . . .
C12 C 0.3291(14) -0.485(5) 0.8364(8) 0.044(3) 1.0000 Uiso D U . . . .
C13 C 0.3205(16) -0.677(6) 0.8788(8) 0.045(3) 1.0000 Uiso D U . . . .
C14 C 0.3846(19) -0.736(6) 0.9041(9) 0.045(3) 1.0000 Uiso D U . . . .
C101 C 0.4151(11) 0.936(5) 0.5931(8) 0.043(2) 1.0000 Uiso D U . . . .
C102 C 0.4717(11) 0.884(5) 0.6235(8) 0.043(2) 1.0000 Uiso D U . . . .
C103 C 0.5306(11) 1.031(5) 0.6125(8) 0.044(2) 1.0000 Uiso D U . . . .
C104 C 0.5336(10) 1.217(4) 0.5775(7) 0.044(2) 1.0000 Uiso D U . . . .
C105 C 0.4762(11) 1.275(5) 0.5484(8) 0.044(2) 1.0000 Uiso D U . . . .
C106 C 0.4207(11) 1.132(5) 0.5549(8) 0.044(2) 1.0000 Uiso D U . . . .
C107 C 0.4820(13) 1.478(5) 0.5075(8) 0.044(3) 1.0000 Uiso D U . . . .
C108 C 0.4194(14) 1.537(5) 0.4797(9) 0.045(3) 1.0000 Uiso D U . . . .
C109 C 0.4278(17) 1.754(5) 0.4403(9) 0.045(3) 1.0000 Uiso D U . . . .
C110 C 0.366(2) 1.798(6) 0.4121(10) 0.045(3) 1.0000 Uiso D U . . . .
C111 C 0.5967(11) 1.358(4) 0.5677(7) 0.045(3) 1.0000 Uiso D U . . . .
C112 C 0.6381(15) 1.201(5) 0.5319(10) 0.046(3) 1.0000 Uiso D U . . . .
C113 C 0.6988(15) 1.349(5) 0.5164(10) 0.047(3) 1.0000 Uiso D U . . . .
C114 C 0.7395(18) 1.190(6) 0.4799(10) 0.048(3) 1.0000 Uiso D U . . . .
N1 N 0.2880(13) 0.355(3) 0.6577(7) 0.041(2) 1.0000 Uiso D U . . . .
N2 N 0.3640(11) 0.787(4) 0.6037(7) 0.044(3) 1.0000 Uiso D U . . . .
N3 N 0.4621(12) 0.689(4) 0.6537(8) 0.043(3) 1.0000 Uiso D U . . . .
N4 N 0.3861(12) 0.255(4) 0.7105(7) 0.042(2) 1.0000 Uiso D U . . . .
O1 O 0.2413(15) 0.421(4) 0.6269(6) 0.041(3) 1.0000 Uiso D U . . . .
O2 O 0.3086(12) 0.813(4) 0.5799(7) 0.045(3) 1.0000 Uiso D U . . . .
O3 O 0.5094(14) 0.611(4) 0.6849(6) 0.043(3) 1.0000 Uiso D U . . . .
O4 O 0.4410(12) 0.232(4) 0.7346(7) 0.042(3) 1.0000 Uiso D U . . . .
H2 H 0.2804 0.7208 0.5947 0.0661 1.0000 Uiso R . . . . .
H4 H 0.4654 0.3618 0.7259 0.0631 1.0000 Uiso R . . . . .
H31 H 0.3659 -0.1328 0.7776 0.0507 1.0000 Uiso R . . . . .
H61 H 0.1828 0.0414 0.6807 0.0505 1.0000 Uiso R . . . . .
H71 H 0.1646 -0.5221 0.7540 0.0522 1.0000 Uiso R . . . . .
H72 H 0.1322 -0.3456 0.7126 0.0522 1.0000 Uiso R . . . . .
H81 H 0.1357 -0.1622 0.8082 0.0531 1.0000 Uiso R . . . . .
H82 H 0.0950 -0.0280 0.7661 0.0531 1.0000 Uiso R . . . . .
H91 H 0.0700 -0.5371 0.8095 0.0541 1.0000 Uiso R . . . . .
H92 H 0.0325 -0.4322 0.7634 0.0541 1.0000 Uiso R . . . . .
H101 H -0.0291 -0.3492 0.8311 0.0549 1.0000 Uiso R . . . . .
H102 H 0.0273 -0.1716 0.8529 0.0549 1.0000 Uiso R . . . . .
H103 H -0.0098 -0.0678 0.8073 0.0549 1.0000 Uiso R . . . . .
H111 H 0.2348 -0.3713 0.8286 0.0522 1.0000 Uiso R . . . . .
H112 H 0.2550 -0.6164 0.7941 0.0522 1.0000 Uiso R . . . . .
H121 H 0.3436 -0.3074 0.8483 0.0531 1.0000 Uiso R . . . . .
H122 H 0.3620 -0.5625 0.8155 0.0531 1.0000 Uiso R . . . . .
H131 H 0.2907 -0.5926 0.9014 0.0541 1.0000 Uiso R . . . . .
H132 H 0.3024 -0.8502 0.8675 0.0541 1.0000 Uiso R . . . . .
H141 H 0.3771 -0.8578 0.9306 0.0544 1.0000 Uiso R . . . . .
H142 H 0.4027 -0.5656 0.9156 0.0544 1.0000 Uiso R . . . . .
H143 H 0.4143 -0.8205 0.8821 0.0544 1.0000 Uiso R . . . . .
H1031 H 0.5677 0.9937 0.6304 0.0524 1.0000 Uiso R . . . . .
H1061 H 0.3858 1.1616 0.5344 0.0524 1.0000 Uiso R . . . . .
H1071 H 0.4975 1.6517 0.5206 0.0532 1.0000 Uiso R . . . . .
H1072 H 0.5137 1.4063 0.4850 0.0532 1.0000 Uiso R . . . . .
H1081 H 0.3869 1.6025 0.5022 0.0537 1.0000 Uiso R . . . . .
H1082 H 0.4047 1.3664 0.4651 0.0537 1.0000 Uiso R . . . . .
H1091 H 0.4405 1.9279 0.4549 0.0541 1.0000 Uiso R . . . . .
H1092 H 0.4615 1.6934 0.4185 0.0541 1.0000 Uiso R . . . . .
H1101 H 0.3729 1.9349 0.3878 0.0544 1.0000 Uiso R . . . . .
H1102 H 0.3320 1.8597 0.4333 0.0544 1.0000 Uiso R . . . . .
H1103 H 0.3529 1.6275 0.3973 0.0544 1.0000 Uiso R . . . . .
H1111 H 0.6205 1.3742 0.5975 0.0540 1.0000 Uiso R . . . . .
H1112 H 0.5879 1.5403 0.5550 0.0540 1.0000 Uiso R . . . . .
H1121 H 0.6508 1.0268 0.5465 0.0553 1.0000 Uiso R . . . . .
H1122 H 0.6120 1.1645 0.5037 0.0553 1.0000 Uiso R . . . . .
H1131 H 0.7253 1.3837 0.5445 0.0564 1.0000 Uiso R . . . . .
H1132 H 0.6863 1.5236 0.5021 0.0564 1.0000 Uiso R . . . . .
H1141 H 0.7771 1.2966 0.4716 0.0573 1.0000 Uiso R . . . . .
H1142 H 0.7528 1.0175 0.4937 0.0573 1.0000 Uiso R . . . . .
H1143 H 0.7141 1.1560 0.4517 0.0573 1.0000 Uiso R . . . . .

loop_
_atom_site_aniso_label
_atom_site_aniso_U_11
_atom_site_aniso_U_22
_atom_site_aniso_U_33
_atom_site_aniso_U_23
_atom_site_aniso_U_13
_atom_site_aniso_U_12
Pt1 0.1158 0.0352 0.0267 -0.0001 -0.0011 0.0058

loop_
_atom_type_symbol
_atom_type_scat_dispersion_real
_atom_type_scat_dispersion_imag
_atom_type_scat_Cromer_Mann_a1
_atom_type_scat_Cromer_Mann_b1
_atom_type_scat_Cromer_Mann_a2
_atom_type_scat_Cromer_Mann_b2
_atom_type_scat_Cromer_Mann_a3
_atom_type_scat_Cromer_Mann_b3
_atom_type_scat_Cromer_Mann_a4
_atom_type_scat_Cromer_Mann_b4
_atom_type_scat_Cromer_Mann_c
_atom_type_scat_source
C 0.0033 0.0016 2.3100 20.8439 1.0200 10.2075 1.5886 0.5687 0.8650 51.6512 0.2156 'International Tables Vol C 4.2.6.8 and 6.1.1.4'
H 0.0000 0.0000 0.4930 10.5109 0.3229 26.1257 0.1402 3.1424 0.0408 57.7998 0.0030 'International Tables Vol C 4.2.6.8 and 6.1.1.4'
N 0.0061 0.0033 12.2126 0.0057 3.1322 9.8933 2.0125 28.9975 1.1663 0.5826 -11.5290 'International Tables Vol C 4.2.6.8 and 6.1.1.4'
O 0.0106 0.0060 3.0485 13.2771 2.2868 5.7011 1.5463 0.3239 0.8670 32.9089 0.2508 'International Tables Vol C 4.2.6.8 and 6.1.1.4'
Pt -1.7033 8.3905 27.0059 1.5129 17.7639 8.8117 15.7131 0.4246 5.7837 38.6103 11.6883 'International Tables Vol C 4.2.6.8 and 6.1.1.4'

loop_
_geom_angle_atom_site_label_1
_geom_angle_site_symmetry_1
_geom_angle_atom_site_label_2
_geom_angle_site_symmetry_2
_geom_angle_atom_site_label_3
_geom_angle_site_symmetry_3
_geom_angle
_geom_angle_publ_flag
N1 . Pt1 . N2 . 100.7(8) yes
N1 . Pt1 . N3 . 178.3(9) yes
N2 . Pt1 . N3 . 77.9(7) yes
N1 . Pt1 . N4 . 80.9(7) yes
N2 . Pt1 . N4 . 178.3(10) yes
N3 . Pt1 . N4 . 100.5(8) yes
C2 . C1 . C6 . 118.5(6) yes
C2 . C1 . N1 . 114.9(7) yes
C6 . C1 . N1 . 126.5(7) yes
C1 . C2 . C3 . 120.1(6) yes
C1 . C2 . N4 . 113.7(6) yes
C3 . C2 . N4 . 126.0(6) yes
C2 . C3 . C4 . 120.9(6) yes
C2 . C3 . H31 . 119.5 no
C4 . C3 . H31 . 119.5 no
C3 . C4 . C5 . 119.6(6) yes
C3 . C4 . C11 . 120.5(6) yes
C5 . C4 . C11 . 119.8(6) yes
C4 . C5 . C6 . 121.0(6) yes
C4 . C5 . C7 . 121.3(7) yes
C6 . C5 . C7 . 117.6(7) yes
C1 . C6 . C5 . 119.9(6) yes
C1 . C6 . H61 . 120.1 no
C5 . C6 . H61 . 120.1 no
C5 . C7 . C8 . 113.8(9) yes
C5 . C7 . H71 . 108.4 no
C8 . C7 . H71 . 108.4 no
C5 . C7 . H72 . 108.4 no
C8 . C7 . H72 . 108.4 no
H71 . C7 . H72 . 109.5 no
C7 . C8 . C9 . 112.8(8) yes
C7 . C8 . H81 . 108.6 no
C9 . C8 . H81 . 108.5 no
C7 . C8 . H82 . 108.6 no
C9 . C8 . H82 . 108.7 no
H81 . C8 . H82 . 109.5 no
C8 . C9 . C10 . 112.8(9) yes
C8 . C9 . H91 . 108.7 no
C10 . C9 . H91 . 108.8 no
C8 . C9 . H92 . 108.5 no
C10 . C9 . H92 . 108.5 no
H91 . C9 . H92 . 109.5 no
C9 . C10 . H101 . 109.5 no
C9 . C10 . H102 . 109.3 no
H101 . C10 . H102 . 109.5 no
C9 . C10 . H103 . 109.6 no
H101 . C10 . H103 . 109.5 no
H102 . C10 . H103 . 109.5 no
C4 . C11 . C12 . 116.5(7) yes
C4 . C11 . H111 . 107.7 no
C12 . C11 . H111 . 107.7 no
C4 . C11 . H112 . 107.7 no
C12 . C11 . H112 . 107.7 no
H111 . C11 . H112 . 109.5 no
C11 . C12 . C13 . 114.5(8) yes
C11 . C12 . H121 . 108.2 no
C13 . C12 . H121 . 108.2 no
C11 . C12 . H122 . 108.2 no
C13 . C12 . H122 . 108.2 no
H121 . C12 . H122 . 109.5 no
C12 . C13 . C14 . 112.0(9) yes
C12 . C13 . H131 . 108.9 no
C14 . C13 . H131 . 108.9 no
C12 . C13 . H132 . 108.8 no
C14 . C13 . H132 . 108.8 no
H131 . C13 . H132 . 109.5 no
C13 . C14 . H141 . 109.5 no
C13 . C14 . H142 . 109.4 no
H141 . C14 . H142 . 109.5 no
C13 . C14 . H143 . 109.5 no
H141 . C14 . H143 . 109.5 no
H142 . C14 . H143 . 109.5 no
C102 . C101 . C106 . 118.7(6) yes
C102 . C101 . N2 . 114.5(6) yes
C106 . C101 . N2 . 126.7(6) yes
C101 . C102 . C103 . 117.6(6) yes
C101 . C102 . N3 . 112.7(7) yes
C103 . C102 . N3 . 129.3(7) yes
C102 . C103 . C104 . 121.9(6) yes
C102 . C103 . H1031 . 119.0 no
C104 . C103 . H1031 . 119.0 no
C103 . C104 . C105 . 120.0(6) yes
C103 . C104 . C111 . 119.0(7) yes
C105 . C104 . C111 . 121.0(7) yes
C104 . C105 . C106 . 120.9(6) yes
C104 . C105 . C107 . 118.7(7) yes
C106 . C105 . C107 . 120.1(7) yes
C101 . C106 . C105 . 120.6(6) yes
C101 . C106 . H1061 . 119.7 no
C105 . C106 . H1061 . 119.7 no
C105 . C107 . C108 . 115.9(7) yes
C105 . C107 . H1071 . 107.8 no
C108 . C107 . H1071 . 107.9 no
C105 . C107 . H1072 . 107.9 no
C108 . C107 . H1072 . 107.8 no
H1071 . C107 . H1072 . 109.5 no
C107 . C108 . C109 . 113.4(8) yes
C107 . C108 . H1081 . 108.4 no
C109 . C108 . H1081 . 108.4 no
C107 . C108 . H1082 . 108.5 no
C109 . C108 . H1082 . 108.6 no
H1081 . C108 . H1082 . 109.5 no
C108 . C109 . C110 . 112.0(9) yes
C108 . C109 . H1091 . 108.9 no
C110 . C109 . H1091 . 108.9 no
C108 . C109 . H1092 . 108.7 no
C110 . C109 . H1092 . 108.7 no
H1091 . C109 . H1092 . 109.5 no
C109 . C110 . H1101 . 109.5 no
C109 . C110 . H1102 . 109.4 no
H1101 . C110 . H1102 . 109.5 no
C109 . C110 . H1103 . 109.6 no
H1101 . C110 . H1103 . 109.5 no
H1102 . C110 . H1103 . 109.5 no
C104 . C111 . C112 . 112.4(9) yes
C104 . C111 . H1111 . 108.7 no
C112 . C111 . H1111 . 108.7 no
C104 . C111 . H1112 . 108.8 no
C112 . C111 . H1112 . 108.8 no
H1111 . C111 . H1112 . 109.5 no
C111 . C112 . C113 . 114.6(8) yes
C111 . C112 . H1121 . 108.2 no
C113 . C112 . H1121 . 108.1 no
C111 . C112 . H1122 . 108.1 no
C113 . C112 . H1122 . 108.3 no
H1121 . C112 . H1122 . 109.5 no
C112 . C113 . C114 . 114.0(9) yes
C112 . C113 . H1131 . 108.5 no
C114 . C113 . H1131 . 108.5 no
C112 . C113 . H1132 . 108.2 no
C114 . C113 . H1132 . 108.1 no
H1131 . C113 . H1132 . 109.5 no
C113 . C114 . H1141 . 109.5 no
C113 . C114 . H1142 . 109.2 no
H1141 . C114 . H1142 . 109.5 no
C113 . C114 . H1143 . 109.7 no
H1141 . C114 . H1143 . 109.5 no
H1142 . C114 . H1143 . 109.5 no
C1 . N1 . Pt1 . 115.5(9) yes
C1 . N1 . O1 . 120.8(8) yes
Pt1 . N1 . O1 . 123.5(12) yes
C101 . N2 . Pt1 . 116.6(10) yes
C101 . N2 . O2 . 121.9(8) yes
Pt1 . N2 . O2 . 121.5(11) yes
C102 . N3 . Pt1 . 118.2(9) yes
C102 . N3 . O3 . 121.0(8) yes
Pt1 . N3 . O3 . 120.6(11) yes
C2 . N4 . Pt1 . 114.9(10) yes
C2 . N4 . O4 . 121.9(8) yes
Pt1 . N4 . O4 . 123.2(11) yes
N2 . O2 . H2 . 107.4 no
N4 . O4 . H4 . 107.7 no

loop_
_geom_bond_atom_site_label_1
_geom_bond_site_symmetry_1
_geom_bond_atom_site_label_2
_geom_bond_site_symmetry_2
_geom_bond_distance
_geom_bond_publ_flag
Pt1 . N1 . 1.94(2) yes
Pt1 . N2 . 1.981(15) yes
Pt1 . N3 . 2.00(2) yes
Pt1 . N4 . 1.987(14) yes
C1 . C2 . 1.451(9) yes
C1 . C6 . 1.447(9) yes
C1 . N1 . 1.337(9) yes
C2 . C3 . 1.429(9) yes
C2 . N4 . 1.328(9) yes
C3 . C4 . 1.371(9) yes
C3 . H31 . 0.930 no
C4 . C5 . 1.465(9) yes
C4 . C11 . 1.498(9) yes
C5 . C6 . 1.387(9) yes
C5 . C7 . 1.480(9) yes
C6 . H61 . 0.930 no
C7 . C8 . 1.515(9) yes
C7 . H71 . 0.970 no
C7 . H72 . 0.970 no
C8 . C9 . 1.486(9) yes
C8 . H81 . 0.970 no
C8 . H82 . 0.970 no
C9 . C10 . 1.498(9) yes
C9 . H91 . 0.970 no
C9 . H92 . 0.970 no
C10 . H101 . 0.960 no
C10 . H102 . 0.960 no
C10 . H103 . 0.960 no
C11 . C12 . 1.513(9) yes
C11 . H111 . 0.970 no
C11 . H112 . 0.970 no
C12 . C13 . 1.515(9) yes
C12 . H121 . 0.970 no
C12 . H122 . 0.970 no
C13 . C14 . 1.525(9) yes
C13 . H131 . 0.970 no
C13 . H132 . 0.970 no
C14 . H141 . 0.960 no
C14 . H142 . 0.960 no
C14 . H143 . 0.960 no
C101 . C102 . 1.463(9) yes
C101 . C106 . 1.432(9) yes
C101 . N2 . 1.310(9) yes
C102 . C103 . 1.440(9) yes
C102 . N3 . 1.280(9) yes
C103 . C104 . 1.330(9) yes
C103 . H1031 . 0.930 no
C104 . C105 . 1.462(9) yes
C104 . C111 . 1.493(9) yes
C105 . C106 . 1.347(9) yes
C105 . C107 . 1.513(9) yes
C106 . H1061 . 0.930 no
C107 . C108 . 1.530(9) yes
C107 . H1071 . 0.970 no
C107 . H1072 . 0.970 no
C108 . C109 . 1.532(9) yes
C108 . H1081 . 0.970 no
C108 . H1082 . 0.970 no
C109 . C110 . 1.517(9) yes
C109 . H1091 . 0.970 no
C109 . H1092 . 0.970 no
C110 . H1101 . 0.960 no
C110 . H1102 . 0.960 no
C110 . H1103 . 0.960 no
C111 . C112 . 1.518(9) yes
C111 . H1111 . 0.970 no
C111 . H1112 . 0.970 no
C112 . C113 . 1.507(9) yes
C112 . H1121 . 0.970 no
C112 . H1122 . 0.970 no
C113 . C114 . 1.526(9) yes
C113 . H1131 . 0.970 no
C113 . H1132 . 0.970 no
C114 . H1141 . 0.960 no
C114 . H1142 . 0.960 no
C114 . H1143 . 0.960 no
N1 . O1 . 1.329(9) yes
N2 . O2 . 1.326(9) yes
N3 . O3 . 1.361(9) yes
N4 . O4 . 1.321(9) yes
O2 . H2 . 0.840 no
O4 . H4 . 0.840 no

loop_
_geom_hbond_atom_site_label_D
_geom_hbond_site_symmetry_D
_geom_hbond_atom_site_label_H
_geom_hbond_site_symmetry_H
_geom_hbond_atom_site_label_A
_geom_hbond_site_symmetry_A
_geom_hbond_angle_DHA
_geom_hbond_distance_DH
_geom_hbond_distance_HA
_geom_hbond_distance_DA
_geom_hbond_publ_flag
O2 . H2 . N1 . 133 0.84 2.50 3.13(4) yes
O2 . H2 . O1 . 159 0.84 1.89 2.69(4) yes
O4 . H4 . N3 . 132 0.84 2.57 3.19(4) yes
O4 . H4 . O3 . 160 0.84 1.90 2.70(4) yes
C9 . H92 . O4 3_445 141 0.97 2.51 3.33(4) yes
C113 . H1131 . O2 3_575 145 0.97 2.47 3.31(4) yes
